data_7121631
loop_
_publ_author_name
'Li, Ni-Ya'
'Liu, Dong'
'Abrahams, Brendan F.'
'Lang, Jian-Ping'

_publ_section_title
;
 Covalent switching, involving divinylbenzene ligands within 3D
 coordination polymers, indicated by changes in fluorescence.
;
_journal_issue 46
_journal_name_full 'Chemical communications (Cambridge, England)'
_journal_page_first 5831
_journal_page_last 5834
_journal_paper_doi 10.1039/c8cc02743a
_journal_volume 54
_journal_year 2018
_chemical_formula_moiety 'C36 H22 N2 O8 Zn2'
_chemical_formula_sum 'C36 H22 N2 O8 Zn2'
_chemical_formula_weight 741.34
_space_group_crystal_system triclinic
_space_group_IT_number 2
_space_group_name_Hall '-P 1'
_space_group_name_H-M_alt 'P -1'
_symmetry_space_group_name_Hall '-P 1'
_symmetry_space_group_name_H-M 'P -1'
_atom_sites_solution_hydrogens geom
_audit_creation_method SHELXL-2014/7
_audit_update_record
;
2018-02-19 deposited with the CCDC.
2018-05-08 downloaded from the CCDC.
;
_cell_angle_alpha 94.44(3)
_cell_angle_beta 111.17(3)
_cell_angle_gamma 97.20(3)
_cell_formula_units_Z 2
_cell_length_a 10.324(2)
_cell_length_b 12.009(2)
_cell_length_c 13.220(3)
_cell_measurement_reflns_used 28293
_cell_measurement_temperature 223(2)
_cell_measurement_theta_max 27.55
_cell_measurement_theta_min 3.059
_cell_volume 1503.0(6)
_computing_cell_refinement 'Bruker SMART'
_computing_data_collection 'Bruker SMART'
_computing_data_reduction 'Bruker SAINT'
_computing_molecular_graphics CRYSTALMAKER
_computing_structure_refinement 'SHELXL-2014/7 (Sheldrick, 2014)'
_computing_structure_solution 'SHELXL-2014/7 (Sheldrick, 2014)'
_diffrn_ambient_temperature 223(2)
_diffrn_measured_fraction_theta_full 0.997
_diffrn_measured_fraction_theta_max 0.994
_diffrn_measurement_device_type 'CCD area detector'
_diffrn_measurement_method 'phi and omega scans'
_diffrn_radiation_type MoK\a
_diffrn_radiation_wavelength 0.71073
_diffrn_reflns_av_R_equivalents 0.0246
_diffrn_reflns_av_unetI/netI 0.0226
_diffrn_reflns_Laue_measured_fraction_full 0.997
_diffrn_reflns_Laue_measured_fraction_max 0.994
_diffrn_reflns_limit_h_max 13
_diffrn_reflns_limit_h_min -13
_diffrn_reflns_limit_k_max 15
_diffrn_reflns_limit_k_min -15
_diffrn_reflns_limit_l_max 17
_diffrn_reflns_limit_l_min -17
_diffrn_reflns_number 28293
_diffrn_reflns_point_group_measured_fraction_full 0.997
_diffrn_reflns_point_group_measured_fraction_max 0.994
_diffrn_reflns_theta_full 25.242
_diffrn_reflns_theta_max 27.526
_diffrn_reflns_theta_min 3.172
_diffrn_source 'fine-focus sealed tube'
_exptl_absorpt_coefficient_mu 1.656
_exptl_absorpt_correction_T_max 0.924
_exptl_absorpt_correction_T_min 0.868
_exptl_absorpt_correction_type multi-scan
_exptl_absorpt_process_details 'Sadabs, (Sheldrick 2001)'
_exptl_crystal_colour light-yellow
_exptl_crystal_density_diffrn 1.638
_exptl_crystal_description block
_exptl_crystal_F_000 752
_exptl_crystal_size_max 0.110
_exptl_crystal_size_mid 0.080
_exptl_crystal_size_min 0.060
_refine_diff_density_max 0.931
_refine_diff_density_min -0.468
_refine_diff_density_rms 0.069
_refine_ls_extinction_method none
_refine_ls_goodness_of_fit_ref 1.022
_refine_ls_hydrogen_treatment constr
_refine_ls_matrix_type full
_refine_ls_number_parameters 433
_refine_ls_number_reflns 6893
_refine_ls_number_restraints 0
_refine_ls_restrained_S_all 1.022
_refine_ls_R_factor_all 0.0421
_refine_ls_R_factor_gt 0.0313
_refine_ls_shift/su_max 0.001
_refine_ls_shift/su_mean 0.000
_refine_ls_structure_factor_coef Fsqd
_refine_ls_weighting_details 'w=1/[\s^2^(Fo^2^)+(0.0434P)^2^+1.3806P] where P=(Fo^2^+2Fc^2^)/3'
_refine_ls_weighting_scheme calc
_refine_ls_wR_factor_gt 0.0803
_refine_ls_wR_factor_ref 0.0865
_reflns_Friedel_coverage 0.000
_reflns_number_gt 5810
_reflns_number_total 6893
_reflns_threshold_expression 'I > 2\s(I)'
_cod_data_source_file c8cc02743a2.cif
_cod_data_source_block 4
_cod_depositor_comments 'Adding full bibliography for 7121628--7121632.cif.'
_cod_database_code 7121631
_shelx_shelxl_version_number 2014/7
_shelx_space_group_comment
;
The symmetry employed for this shelxl refinement is uniquely defined
by the following loop, which should always be used as a source of
symmetry information in preference to the above space-group names.
They are only intended as comments.
;
_shelx_estimated_absorpt_t_min 0.839
_shelx_estimated_absorpt_t_max 0.907

loop_
_space_group_symop_operation_xyz
'x, y, z'
'-x, -y, -z'

loop_
_atom_site_label
_atom_site_type_symbol
_atom_site_fract_x
_atom_site_fract_y
_atom_site_fract_z
_atom_site_U_iso_or_equiv
_atom_site_adp_type
_atom_site_occupancy
_atom_site_site_symmetry_order
_atom_site_calc_flag
_atom_site_refinement_flags_posn
_atom_site_refinement_flags_adp
Zn1 Zn 1.15347(3) 0.49018(2) 0.20226(2) 0.02360(8) Uani 1 1 d . .
Zn2 Zn 0.93469(3) 0.50018(2) 0.34611(2) 0.02375(8) Uani 1 1 d . .
N1 N 1.3395(2) 0.59719(16) 0.27869(16) 0.0294(4) Uani 1 1 d . .
N2 N 1.7538(2) 1.38520(15) 1.28433(15) 0.0263(4) Uani 1 1 d . .
O1 O 1.07608(16) 0.42702(12) 0.31072(12) 0.0231(3) Uani 1 1 d . .
O2 O 1.2472(2) 0.32644(16) 0.3498(2) 0.0542(6) Uani 1 1 d . .
O3 O 1.0818(2) 0.40960(15) 0.52665(15) 0.0464(5) Uani 1 1 d . .
O4 O 0.9129(2) 0.32231(17) 0.56732(16) 0.0481(5) Uani 1 1 d . .
O5 O 0.86783(18) -0.40585(14) 0.22448(14) 0.0332(4) Uani 1 1 d . .
O6 O 1.02760(19) -0.40031(14) 0.14663(14) 0.0353(4) Uani 1 1 d . .
O7 O 0.8054(2) -0.40387(15) -0.08807(16) 0.0435(5) Uani 1 1 d . .
O8 O 0.9940(2) -0.29684(18) -0.09145(17) 0.0515(5) Uani 1 1 d . .
C1 C 1.4449(3) 0.5982(2) 0.2419(2) 0.0354(5) Uani 1 1 d . .
H1 H 1.4320 0.5486 0.1792 0.042 Uiso 1 1 calc R U
C2 C 1.5718(3) 0.6700(2) 0.2935(2) 0.0442(7) Uani 1 1 d . .
H2 H 1.6445 0.6685 0.2668 0.053 Uiso 1 1 calc R U
C3 C 1.5905(3) 0.7438(2) 0.3845(2) 0.0406(6) Uani 1 1 d . .
H3 H 1.6771 0.7921 0.4212 0.049 Uiso 1 1 calc R U
C4 C 1.4812(3) 0.7471(2) 0.4224(2) 0.0325(5) Uani 1 1 d . .
C5 C 1.3581(3) 0.6707(2) 0.3662(2) 0.0336(5) Uani 1 1 d . .
H5 H 1.2835 0.6706 0.3911 0.040 Uiso 1 1 calc R U
C6 C 1.4873(3) 0.8234(2) 0.5156(2) 0.0385(6) Uani 1 1 d . .
H6 H 1.4060 0.8170 0.5326 0.046 Uiso 1 1 calc R U
C7 C 1.5951(3) 0.9011(2) 0.5791(2) 0.0385(6) Uani 1 1 d . .
H7 H 1.6755 0.9090 0.5608 0.046 Uiso 1 1 calc R U
C8 C 1.6027(3) 0.9763(2) 0.6750(2) 0.0351(5) Uani 1 1 d . .
C9 C 1.7221(3) 1.0567(2) 0.7307(2) 0.0433(6) Uani 1 1 d . .
H9 H 1.7960 1.0638 0.7049 0.052 Uiso 1 1 calc R U
C10 C 1.7349(3) 1.1262(2) 0.8228(2) 0.0441(7) Uani 1 1 d . .
H10 H 1.8167 1.1804 0.8576 0.053 Uiso 1 1 calc R U
C11 C 1.6295(3) 1.1181(2) 0.8655(2) 0.0358(6) Uani 1 1 d . .
C12 C 1.5073(3) 1.0393(2) 0.8085(2) 0.0431(6) Uani 1 1 d . .
H12 H 1.4328 1.0331 0.8338 0.052 Uiso 1 1 calc R U
C13 C 1.4949(3) 0.9708(2) 0.7158(2) 0.0418(6) Uani 1 1 d . .
H13 H 1.4115 0.9187 0.6789 0.050 Uiso 1 1 calc R U
C14 C 1.6519(3) 1.1899(2) 0.9669(2) 0.0403(6) Uani 1 1 d . .
H14 H 1.7373 1.2408 0.9973 0.048 Uiso 1 1 calc R U
C15 C 1.5659(3) 1.1918(2) 1.0207(2) 0.0450(7) Uani 1 1 d . .
H15 H 1.4779 1.1444 0.9886 0.054 Uiso 1 1 calc R U
C16 C 1.5944(3) 1.2604(2) 1.1253(2) 0.0361(5) Uani 1 1 d . .
C17 C 1.4905(3) 1.2631(2) 1.1690(3) 0.0462(7) Uani 1 1 d . .
H17 H 1.4000 1.2215 1.1302 0.055 Uiso 1 1 calc R U
C18 C 1.5183(3) 1.3260(2) 1.2684(2) 0.0438(6) Uani 1 1 d . .
H18 H 1.4476 1.3278 1.2973 0.053 Uiso 1 1 calc R U
C19 C 1.6515(3) 1.3860(2) 1.3244(2) 0.0330(5) Uani 1 1 d . .
H19 H 1.6714 1.4286 1.3925 0.040 Uiso 1 1 calc R U
C20 C 1.7260(2) 1.32366(19) 1.18746(19) 0.0299(5) Uani 1 1 d . .
H20 H 1.7986 1.3233 1.1605 0.036 Uiso 1 1 calc R U
C21 C 0.9733(2) 0.22686(17) 0.43114(17) 0.0222(4) Uani 1 1 d . .
C22 C 0.8929(3) 0.12482(19) 0.43198(19) 0.0286(5) Uani 1 1 d . .
H22 H 0.8546 0.1185 0.4863 0.034 Uiso 1 1 calc R U
C23 C 0.8687(3) 0.03261(18) 0.35415(19) 0.0287(5) Uani 1 1 d . .
H23 H 0.8158 -0.0360 0.3568 0.034 Uiso 1 1 calc R U
C24 C 0.9222(2) 0.04109(17) 0.27206(17) 0.0233(4) Uani 1 1 d . .
C25 C 1.0069(2) 0.14179(17) 0.27397(17) 0.0240(4) Uani 1 1 d . .
H25 H 1.0471 0.1470 0.2207 0.029 Uiso 1 1 calc R U
C26 C 1.0338(2) 0.23486(16) 0.35238(17) 0.0207(4) Uani 1 1 d . .
C27 C 0.8963(2) -0.05440(17) 0.18514(17) 0.0228(4) Uani 1 1 d . .
C28 C 0.9025(2) -0.16481(17) 0.20935(17) 0.0235(4) Uani 1 1 d . .
H28 H 0.9087 -0.1812 0.2792 0.028 Uiso 1 1 calc R U
C29 C 0.8997(2) -0.25133(17) 0.13189(17) 0.0212(4) Uani 1 1 d . .
C30 C 0.8868(2) -0.22849(17) 0.02700(17) 0.0233(4) Uani 1 1 d . .
C31 C 0.8706(2) -0.11999(18) 0.00051(17) 0.0260(4) Uani 1 1 d . .
H31 H 0.8557 -0.1050 -0.0712 0.031 Uiso 1 1 calc R U
C32 C 0.8762(2) -0.03370(18) 0.07848(18) 0.0262(4) Uani 1 1 d . .
H32 H 0.8664 0.0395 0.0595 0.031 Uiso 1 1 calc R U
C33 C 1.1296(2) 0.33620(17) 0.34237(18) 0.0246(4) Uani 1 1 d . .
C34 C 0.9899(3) 0.32457(19) 0.51443(18) 0.0283(5) Uani 1 1 d . .
C35 C 0.9325(2) -0.36267(17) 0.16994(17) 0.0239(4) Uani 1 1 d . .
C36 C 0.8967(3) -0.31625(19) -0.05661(18) 0.0318(5) Uani 1 1 d . .

loop_
_atom_site_aniso_label
_atom_site_aniso_U_11
_atom_site_aniso_U_22
_atom_site_aniso_U_33
_atom_site_aniso_U_23
_atom_site_aniso_U_13
_atom_site_aniso_U_12
Zn1 0.02745(14) 0.02035(13) 0.02572(13) -0.00025(9) 0.01404(11) 0.00336(10)
Zn2 0.03142(14) 0.01746(13) 0.02504(13) -0.00415(9) 0.01601(11) 0.00136(10)
N1 0.0297(10) 0.0273(10) 0.0313(10) -0.0010(8) 0.0137(8) 0.0009(8)
N2 0.0276(9) 0.0220(9) 0.0290(9) 0.0006(7) 0.0116(8) 0.0018(7)
O1 0.0323(8) 0.0162(7) 0.0253(7) 0.0010(5) 0.0159(6) 0.0051(6)
O2 0.0330(10) 0.0352(10) 0.1047(18) 0.0165(11) 0.0350(11) 0.0100(8)
O3 0.0804(14) 0.0254(9) 0.0342(9) -0.0131(7) 0.0331(10) -0.0132(9)
O4 0.0486(11) 0.0535(12) 0.0464(11) -0.0200(9) 0.0292(10) 0.0044(9)
O5 0.0418(10) 0.0262(8) 0.0391(9) 0.0105(7) 0.0221(8) 0.0075(7)
O6 0.0444(10) 0.0326(9) 0.0404(10) 0.0124(7) 0.0234(8) 0.0199(8)
O7 0.0414(10) 0.0313(9) 0.0484(11) -0.0174(8) 0.0106(9) 0.0051(8)
O8 0.0704(14) 0.0561(13) 0.0442(11) 0.0012(9) 0.0405(11) 0.0135(11)
C1 0.0385(13) 0.0304(12) 0.0396(13) -0.0039(10) 0.0201(11) 0.0024(10)
C2 0.0356(14) 0.0452(16) 0.0563(17) -0.0047(13) 0.0273(13) -0.0011(11)
C3 0.0294(12) 0.0402(14) 0.0464(15) -0.0027(12) 0.0128(11) -0.0052(11)
C4 0.0327(12) 0.0304(12) 0.0301(12) -0.0019(9) 0.0087(10) 0.0025(10)
C5 0.0287(12) 0.0384(13) 0.0338(12) -0.0028(10) 0.0147(10) 0.0014(10)
C6 0.0370(13) 0.0376(14) 0.0364(13) -0.0069(11) 0.0118(11) 0.0032(11)
C7 0.0365(13) 0.0387(14) 0.0353(13) -0.0060(11) 0.0102(11) 0.0043(11)
C8 0.0323(12) 0.0331(13) 0.0304(12) -0.0012(10) 0.0023(10) 0.0037(10)
C9 0.0331(13) 0.0466(16) 0.0419(15) -0.0072(12) 0.0098(12) -0.0022(11)
C10 0.0325(13) 0.0410(15) 0.0438(15) -0.0101(12) 0.0040(12) -0.0061(11)
C11 0.0348(13) 0.0298(12) 0.0317(12) -0.0058(10) 0.0023(10) 0.0029(10)
C12 0.0352(14) 0.0435(15) 0.0432(15) -0.0120(12) 0.0126(12) -0.0036(11)
C13 0.0335(13) 0.0400(14) 0.0392(14) -0.0117(11) 0.0062(11) -0.0059(11)
C14 0.0354(13) 0.0353(14) 0.0364(13) -0.0097(11) 0.0022(11) -0.0007(10)
C15 0.0334(13) 0.0432(15) 0.0420(15) -0.0142(12) 0.0027(12) -0.0063(11)
C16 0.0297(12) 0.0332(13) 0.0374(13) -0.0048(10) 0.0065(10) 0.0008(10)
C17 0.0258(12) 0.0477(16) 0.0564(17) -0.0070(13) 0.0109(12) -0.0027(11)
C18 0.0313(13) 0.0496(16) 0.0555(17) 0.0023(13) 0.0237(13) 0.0049(11)
C19 0.0352(13) 0.0308(12) 0.0370(13) 0.0019(10) 0.0185(11) 0.0062(10)
C20 0.0284(11) 0.0284(12) 0.0310(12) -0.0042(9) 0.0118(10) 0.0003(9)
C21 0.0286(11) 0.0171(10) 0.0205(10) -0.0030(8) 0.0095(8) 0.0045(8)
C22 0.0381(13) 0.0262(11) 0.0276(11) -0.0006(9) 0.0213(10) 0.0021(9)
C23 0.0384(13) 0.0194(10) 0.0312(11) -0.0018(9) 0.0196(10) -0.0015(9)
C24 0.0296(11) 0.0164(10) 0.0241(10) -0.0018(8) 0.0114(9) 0.0038(8)
C25 0.0343(11) 0.0180(10) 0.0243(10) -0.0004(8) 0.0172(9) 0.0039(8)
C26 0.0246(10) 0.0156(9) 0.0236(10) 0.0002(7) 0.0108(8) 0.0051(8)
C27 0.0277(11) 0.0164(10) 0.0244(10) -0.0034(8) 0.0116(9) 0.0017(8)
C28 0.0313(11) 0.0194(10) 0.0213(10) -0.0004(8) 0.0127(9) 0.0027(8)
C29 0.0234(10) 0.0166(9) 0.0232(10) -0.0012(8) 0.0097(8) 0.0014(7)
C30 0.0250(10) 0.0208(10) 0.0214(10) -0.0031(8) 0.0070(8) 0.0027(8)
C31 0.0337(12) 0.0238(11) 0.0191(10) 0.0002(8) 0.0088(9) 0.0041(9)
C32 0.0356(12) 0.0161(10) 0.0265(11) 0.0008(8) 0.0114(9) 0.0046(8)
C33 0.0274(11) 0.0181(10) 0.0290(11) -0.0009(8) 0.0125(9) 0.0024(8)
C34 0.0407(13) 0.0233(11) 0.0204(10) -0.0018(8) 0.0100(10) 0.0110(9)
C35 0.0293(11) 0.0165(10) 0.0222(10) -0.0042(8) 0.0075(9) 0.0007(8)
C36 0.0434(14) 0.0261(12) 0.0215(10) -0.0013(9) 0.0051(10) 0.0146(10)

loop_
_atom_type_symbol
_atom_type_description
_atom_type_scat_dispersion_real
_atom_type_scat_dispersion_imag
_atom_type_scat_source
C C 0.0033 0.0016 'International Tables Vol C Tables 4.2.6.8 and 6.1.1.4'
H H 0.0000 0.0000 'International Tables Vol C Tables 4.2.6.8 and 6.1.1.4'
N N 0.0061 0.0033 'International Tables Vol C Tables 4.2.6.8 and 6.1.1.4'
O O 0.0106 0.0060 'International Tables Vol C Tables 4.2.6.8 and 6.1.1.4'
Zn Zn 0.2839 1.4301 'International Tables Vol C Tables 4.2.6.8 and 6.1.1.4'

loop_
_geom_angle_atom_site_label_1
_geom_angle_atom_site_label_2
_geom_angle_atom_site_label_3
_geom_angle
_geom_angle_site_symmetry_1
_geom_angle_site_symmetry_3
O6 Zn1 O7 113.62(8) 1_565 2_755
O6 Zn1 O1 100.63(7) 1_565 .
O7 Zn1 O1 127.19(7) 2_755 .
O6 Zn1 N1 100.13(8) 1_565 .
O7 Zn1 N1 100.63(8) 2_755 .
O1 Zn1 N1 111.85(7) . .
O6 Zn1 C36 111.66(8) 1_565 2_755
O7 Zn1 C36 27.78(8) 2_755 2_755
O1 Zn1 C36 103.08(7) . 2_755
N1 Zn1 C36 126.77(9) . 2_755
O6 Zn1 O8 103.53(8) 1_565 2_755
O7 Zn1 O8 55.59(7) 2_755 2_755
O1 Zn1 O8 78.72(6) . 2_755
N1 Zn1 O8 151.76(7) . 2_755
C36 Zn1 O8 27.82(7) 2_755 2_755
O1 Zn2 O3 138.89(8) . 2_766
O1 Zn2 O5 102.70(7) . 1_565
O3 Zn2 O5 103.54(8) 2_766 1_565
O1 Zn2 N2 105.58(7) . 1_444
O3 Zn2 N2 104.13(8) 2_766 1_444
O5 Zn2 N2 92.81(8) 1_565 1_444
O1 Zn2 O4 96.19(7) . 2_766
O3 Zn2 O4 58.22(7) 2_766 2_766
O5 Zn2 O4 80.39(8) 1_565 2_766
N2 Zn2 O4 158.15(7) 1_444 2_766
O1 Zn2 C34 120.36(8) . 2_766
O3 Zn2 C34 29.53(8) 2_766 2_766
O5 Zn2 C34 90.48(7) 1_565 2_766
N2 Zn2 C34 131.91(8) 1_444 2_766
O4 Zn2 C34 28.79(7) 2_766 2_766
C5 N1 C1 118.3(2) . .
C5 N1 Zn1 120.20(16) . .
C1 N1 Zn1 121.46(16) . .
C19 N2 C20 119.3(2) . .
C19 N2 Zn2 122.07(16) . 1_666
C20 N2 Zn2 117.16(16) . 1_666
C33 O1 Zn2 130.85(14) . .
C33 O1 Zn1 109.98(13) . .
Zn2 O1 Zn1 119.10(7) . .
C34 O3 Zn2 99.03(15) . 2_766
C34 O4 Zn2 80.87(15) . 2_766
C35 O5 Zn2 128.98(16) . 1_545
C35 O6 Zn1 135.63(15) . 1_545
C36 O7 Zn1 105.22(17) . 2_755
C36 O8 Zn1 75.17(15) . 2_755
N1 C1 C2 121.9(2) . .
N1 C1 H1 119.0 . .
C2 C1 H1 119.0 . .
C3 C2 C1 119.2(2) . .
C3 C2 H2 120.4 . .
C1 C2 H2 120.4 . .
C2 C3 C4 120.1(2) . .
C2 C3 H3 120.0 . .
C4 C3 H3 120.0 . .
C5 C4 C3 116.6(2) . .
C5 C4 C6 118.4(2) . .
C3 C4 C6 125.0(2) . .
N1 C5 C4 123.8(2) . .
N1 C5 H5 118.1 . .
C4 C5 H5 118.1 . .
C7 C6 C4 127.0(3) . .
C7 C6 H6 116.5 . .
C4 C6 H6 116.5 . .
C6 C7 C8 127.1(3) . .
C6 C7 H7 116.5 . .
C8 C7 H7 116.5 . .
C9 C8 C13 116.8(2) . .
C9 C8 C7 120.0(3) . .
C13 C8 C7 123.2(2) . .
C10 C9 C8 121.7(3) . .
C10 C9 H9 119.1 . .
C8 C9 H9 119.1 . .
C9 C10 C11 121.5(2) . .
C9 C10 H10 119.3 . .
C11 C10 H10 119.3 . .
C10 C11 C12 117.3(2) . .
C10 C11 C14 119.2(2) . .
C12 C11 C14 123.5(3) . .
C13 C12 C11 120.7(3) . .
C13 C12 H12 119.6 . .
C11 C12 H12 119.6 . .
C12 C13 C8 121.9(2) . .
C12 C13 H13 119.0 . .
C8 C13 H13 119.0 . .
C15 C14 C11 127.6(2) . .
C15 C14 H14 116.2 . .
C11 C14 H14 116.2 . .
C14 C15 C16 126.4(2) . .
C14 C15 H15 116.8 . .
C16 C15 H15 116.8 . .
C20 C16 C17 116.4(2) . .
C20 C16 C15 122.5(2) . .
C17 C16 C15 121.2(2) . .
C18 C17 C16 121.0(2) . .
C18 C17 H17 119.5 . .
C16 C17 H17 119.5 . .
C19 C18 C17 118.7(2) . .
C19 C18 H18 120.6 . .
C17 C18 H18 120.6 . .
N2 C19 C18 121.7(2) . .
N2 C19 H19 119.2 . .
C18 C19 H19 119.2 . .
N2 C20 C16 122.9(2) . .
N2 C20 H20 118.6 . .
C16 C20 H20 118.6 . .
C22 C21 C26 119.34(18) . .
C22 C21 C34 118.3(2) . .
C26 C21 C34 122.37(19) . .
C23 C22 C21 121.1(2) . .
C23 C22 H22 119.5 . .
C21 C22 H22 119.5 . .
C22 C23 C24 120.2(2) . .
C22 C23 H23 119.9 . .
C24 C23 H23 119.9 . .
C23 C24 C25 118.50(19) . .
C23 C24 C27 122.33(19) . .
C25 C24 C27 119.14(19) . .
C26 C25 C24 122.0(2) . .
C26 C25 H25 119.0 . .
C24 C25 H25 119.0 . .
C25 C26 C21 118.79(19) . .
C25 C26 C33 114.49(18) . .
C21 C26 C33 126.72(18) . .
C28 C27 C32 118.43(19) . .
C28 C27 C24 121.13(19) . .
C32 C27 C24 120.24(19) . .
C29 C28 C27 121.1(2) . .
C29 C28 H28 119.5 . .
C27 C28 H28 119.5 . .
C28 C29 C30 119.91(19) . .
C28 C29 C35 117.65(19) . .
C30 C29 C35 121.81(18) . .
C31 C30 C29 118.96(19) . .
C31 C30 C36 118.92(19) . .
C29 C30 C36 122.05(19) . .
C32 C31 C30 120.8(2) . .
C32 C31 H31 119.6 . .
C30 C31 H31 119.6 . .
C31 C32 C27 120.6(2) . .
C31 C32 H32 119.7 . .
C27 C32 H32 119.7 . .
O2 C33 O1 121.3(2) . .
O2 C33 C26 119.1(2) . .
O1 C33 C26 118.85(18) . .
O4 C34 O3 121.5(2) . .
O4 C34 C21 120.4(2) . .
O3 C34 C21 118.1(2) . .
O4 C34 Zn2 70.34(13) . 2_766
O3 C34 Zn2 51.44(11) . 2_766
C21 C34 Zn2 168.74(18) . 2_766
O5 C35 O6 126.7(2) . .
O5 C35 C29 117.70(19) . .
O6 C35 C29 115.51(19) . .
O8 C36 O7 124.0(2) . .
O8 C36 C30 118.4(2) . .
O7 C36 C30 117.7(2) . .
O8 C36 Zn1 77.00(14) . 2_755
O7 C36 Zn1 47.00(12) . 2_755
C30 C36 Zn1 164.38(18) . 2_755

loop_
_geom_bond_atom_site_label_1
_geom_bond_atom_site_label_2
_geom_bond_distance
_geom_bond_site_symmetry_2
Zn1 O6 1.9614(17) 1_565
Zn1 O7 1.9655(19) 2_755
Zn1 O1 2.0282(15) .
Zn1 N1 2.035(2) .
Zn1 C36 2.593(2) 2_755
Zn1 O8 2.614(2) 2_755
Zn2 O1 1.9678(15) .
Zn2 O3 2.0009(18) 2_766
Zn2 O5 2.0026(18) 1_565
Zn2 N2 2.035(2) 1_444
Zn2 O4 2.410(2) 2_766
Zn2 C34 2.527(2) 2_766
N1 C5 1.340(3) .
N1 C1 1.341(3) .
N2 C19 1.342(3) .
N2 C20 1.343(3) .
N2 Zn2 2.035(2) 1_666
O1 C33 1.313(3) .
O2 C33 1.204(3) .
O3 C34 1.261(3) .
O3 Zn2 2.0009(18) 2_766
O4 C34 1.233(3) .
O4 Zn2 2.410(2) 2_766
O5 C35 1.246(3) .
O5 Zn2 2.0026(18) 1_545
O6 C35 1.254(3) .
O6 Zn1 1.9614(17) 1_545
O7 C36 1.252(3) .
O7 Zn1 1.9655(19) 2_755
O8 C36 1.252(3) .
O8 Zn1 2.614(2) 2_755
C1 C2 1.380(4) .
C1 H1 0.9400 .
C2 C3 1.377(4) .
C2 H2 0.9400 .
C3 C4 1.393(4) .
C3 H3 0.9400 .
C4 C5 1.389(3) .
C4 C6 1.455(3) .
C5 H5 0.9400 .
C6 C7 1.326(4) .
C6 H6 0.9400 .
C7 C8 1.471(3) .
C7 H7 0.9400 .
C8 C9 1.389(4) .
C8 C13 1.398(4) .
C9 C10 1.376(4) .
C9 H9 0.9400 .
C10 C11 1.392(4) .
C10 H10 0.9400 .
C11 C12 1.399(4) .
C11 C14 1.464(3) .
C12 C13 1.379(4) .
C12 H12 0.9400 .
C13 H13 0.9400 .
C14 C15 1.324(4) .
C14 H14 0.9400 .
C15 C16 1.465(4) .
C15 H15 0.9400 .
C16 C20 1.392(3) .
C16 C17 1.393(4) .
C17 C18 1.377(4) .
C17 H17 0.9400 .
C18 C19 1.375(4) .
C18 H18 0.9400 .
C19 H19 0.9400 .
C20 H20 0.9400 .
C21 C22 1.394(3) .
C21 C26 1.398(3) .
C21 C34 1.494(3) .
C22 C23 1.384(3) .
C22 H22 0.9400 .
C23 C24 1.389(3) .
C23 H23 0.9400 .
C24 C25 1.394(3) .
C24 C27 1.485(3) .
C25 C26 1.391(3) .
C25 H25 0.9400 .
C26 C33 1.514(3) .
C27 C28 1.392(3) .
C27 C32 1.396(3) .
C28 C29 1.391(3) .
C28 H28 0.9400 .
C29 C30 1.397(3) .
C29 C35 1.500(3) .
C30 C31 1.390(3) .
C30 C36 1.507(3) .
C31 C32 1.384(3) .
C31 H31 0.9400 .
C32 H32 0.9400 .
C34 Zn2 2.527(2) 2_766
C36 Zn1 2.593(2) 2_755
